data_2231190
loop_
_publ_author_name
'Li, Chuan'
'Zhang, Xiuyun'
'Wu, Qingkun'
'Yin, Handong'

_publ_section_title
;
 3-Hydroxy-<i>N</i>'-[(<i>E</i>)-3-pyridylmethylidene]-2-naphthohydrazide
;
_journal_coeditor_code KP2338
_journal_issue 8
_journal_name_full 'Acta Crystallographica Section E'
_journal_page_first o1912
_journal_paper_doi 10.1107/S1600536811025591
_journal_volume 67
_journal_year 2011
_chemical_formula_iupac 'C17 H13 N3 O2'
_chemical_formula_moiety 'C17 H13 N3 O2'
_chemical_formula_sum 'C17 H13 N3 O2'
_chemical_formula_weight 291.30
_chemical_name_systematic
;
3-Hydroxy-<i>N</i>'-[(<i>E</i>)-3-pyridylmethylidene]-2-naphthohydrazide
;
_space_group_IT_number 61
_symmetry_cell_setting orthorhombic
_symmetry_space_group_name_Hall '-P 2ac 2ab'
_symmetry_space_group_name_H-M 'P b c a'
_atom_sites_solution_hydrogens geom
_atom_sites_solution_primary direct
_atom_sites_solution_secondary difmap
_audit_creation_method SHELXL-97
_cell_angle_alpha 90.00
_cell_angle_beta 90.00
_cell_angle_gamma 90.00
_cell_formula_units_Z 8
_cell_length_a 11.0976(11)
_cell_length_b 10.4422(9)
_cell_length_c 23.9903(17)
_cell_measurement_reflns_used 2315
_cell_measurement_temperature 298(2)
_cell_measurement_theta_max 24.651
_cell_measurement_theta_min 2.5005
_cell_volume 2780.1(4)
_computing_cell_refinement 'SAINT (Bruker, 2007)'
_computing_data_collection 'SMART (Bruker, 2007)'
_computing_data_reduction 'SAINT (Bruker, 2007)'
_computing_molecular_graphics 'SHELXTL (Sheldrick, 2008)'
_computing_publication_material 'SHELXTL (Sheldrick, 2008)'
_computing_structure_refinement 'SHELXL97 (Sheldrick, 2008)'
_computing_structure_solution 'SHELXS97 (Sheldrick, 2008)'
_diffrn_ambient_temperature 298(2)
_diffrn_measured_fraction_theta_full 0.998
_diffrn_measured_fraction_theta_max 0.998
_diffrn_measurement_device_type 'Bruker SMART CCD area-detector'
_diffrn_measurement_method 'phi and omega scans'
_diffrn_radiation_monochromator graphite
_diffrn_radiation_source 'fine-focus sealed tube'
_diffrn_radiation_type MoK\a
_diffrn_radiation_wavelength 0.71073
_diffrn_reflns_av_R_equivalents 0.0427
_diffrn_reflns_av_sigmaI/netI 0.0362
_diffrn_reflns_limit_h_max 13
_diffrn_reflns_limit_h_min -13
_diffrn_reflns_limit_k_max 12
_diffrn_reflns_limit_k_min -12
_diffrn_reflns_limit_l_max 28
_diffrn_reflns_limit_l_min -16
_diffrn_reflns_number 10663
_diffrn_reflns_theta_full 25.02
_diffrn_reflns_theta_max 25.02
_diffrn_reflns_theta_min 2.50
_exptl_absorpt_coefficient_mu 0.094
_exptl_absorpt_correction_T_max 0.9705
_exptl_absorpt_correction_T_min 0.9642
_exptl_absorpt_correction_type multi-scan
_exptl_absorpt_process_details '(SADABS; Sheldrick, 1996)'
_exptl_crystal_colour brown
_exptl_crystal_density_diffrn 1.392
_exptl_crystal_density_method 'not measured'
_exptl_crystal_description block
_exptl_crystal_F_000 1216
_exptl_crystal_size_max 0.39
_exptl_crystal_size_mid 0.38
_exptl_crystal_size_min 0.32
_refine_diff_density_max 0.163
_refine_diff_density_min -0.179
_refine_ls_extinction_method none
_refine_ls_goodness_of_fit_ref 1.071
_refine_ls_hydrogen_treatment constr
_refine_ls_matrix_type full
_refine_ls_number_parameters 200
_refine_ls_number_reflns 2451
_refine_ls_number_restraints 0
_refine_ls_restrained_S_all 1.071
_refine_ls_R_factor_all 0.0870
_refine_ls_R_factor_gt 0.0389
_refine_ls_shift/su_max 0.018
_refine_ls_shift/su_mean 0.001
_refine_ls_structure_factor_coef Fsqd
_refine_ls_weighting_details 'calc w=1/[\s^2^(Fo^2^)+(0.0330P)^2^+1.2301P] where P=(Fo^2^+2Fc^2^)/3'
_refine_ls_weighting_scheme calc
_refine_ls_wR_factor_gt 0.0817
_refine_ls_wR_factor_ref 0.1093
_reflns_number_gt 1486
_reflns_number_total 2451
_reflns_threshold_expression I>2sigma(I)
_cod_data_source_file kp2338.cif
_cod_data_source_block I
_cod_database_code 2231190
_cod_database_fobs_code 2231190

loop_
_symmetry_equiv_pos_as_xyz
'x, y, z'
'-x+1/2, -y, z+1/2'
'-x, y+1/2, -z+1/2'
'x+1/2, -y+1/2, -z'
'-x, -y, -z'
'x-1/2, y, -z-1/2'
'x, -y-1/2, z-1/2'
'-x-1/2, y-1/2, z'

loop_
_atom_site_type_symbol
_atom_site_label
_atom_site_fract_x
_atom_site_fract_y
_atom_site_fract_z
_atom_site_U_iso_or_equiv
_atom_site_adp_type
_atom_site_calc_flag
_atom_site_refinement_flags
_atom_site_occupancy
_atom_site_symmetry_multiplicity
N N1 0.72696(12) 0.13202(13) 0.68223(5) 0.0454(4) Uani d . 1 1
H H1 0.6567 0.1573 0.6719 0.055 Uiso calc R 1 1
N N2 0.73782(12) 0.03490(13) 0.72100(5) 0.0441(4) Uani d . 1 1
N N3 0.51884(13) -0.26353(14) 0.83141(6) 0.0517(4) Uani d . 1 1
O O1 0.92858(10) 0.16623(12) 0.67932(5) 0.0587(4) Uani d . 1 1
O O2 0.99947(10) 0.37468(13) 0.62980(5) 0.0631(4) Uani d . 1 1
H H2 1.0011 0.3162 0.6526 0.095 Uiso calc R 1 1
C C1 0.89726(14) 0.36595(16) 0.59886(7) 0.0436(5) Uani d . 1 1
C C2 0.88220(15) 0.44499(16) 0.55447(7) 0.0478(5) Uani d . 1 1
H H2A 0.9415 0.5053 0.5466 0.057 Uiso calc R 1 1
C C3 0.77958(15) 0.43855(15) 0.51990(6) 0.0425(5) Uani d . 1 1
C C4 0.76205(18) 0.51752(17) 0.47290(7) 0.0559(5) Uani d . 1 1
H H4 0.8195 0.5790 0.4640 0.067 Uiso calc R 1 1
C C5 0.66274(19) 0.50506(18) 0.44061(7) 0.0611(6) Uani d . 1 1
H H5 0.6528 0.5587 0.4100 0.073 Uiso calc R 1 1
C C6 0.57495(18) 0.41305(17) 0.45245(7) 0.0594(6) Uani d . 1 1
H H6 0.5079 0.4048 0.4295 0.071 Uiso calc R 1 1
C C7 0.58781(16) 0.33592(16) 0.49747(7) 0.0513(5) Uani d . 1 1
H H7 0.5288 0.2754 0.5054 0.062 Uiso calc R 1 1
C C8 0.68986(15) 0.34632(15) 0.53254(6) 0.0409(4) Uani d . 1 1
C C9 0.70638(15) 0.26731(15) 0.57943(6) 0.0415(5) Uani d . 1 1
H H9 0.6471 0.2076 0.5881 0.050 Uiso calc R 1 1
C C10 0.80619(14) 0.27488(15) 0.61284(6) 0.0378(4) Uani d . 1 1
C C11 0.82639(15) 0.18724(16) 0.66058(6) 0.0420(5) Uani d . 1 1
C C12 0.64006(16) -0.00150(16) 0.74330(6) 0.0447(5) Uani d . 1 1
H H12 0.5686 0.0406 0.7347 0.054 Uiso calc R 1 1
C C13 0.63850(14) -0.10870(15) 0.78229(6) 0.0388(4) Uani d . 1 1
C C14 0.74226(16) -0.16753(17) 0.80160(7) 0.0478(5) Uani d . 1 1
H H14 0.8176 -0.1357 0.7918 0.057 Uiso calc R 1 1
C C16 0.62105(17) -0.31857(17) 0.84855(7) 0.0539(5) Uani d . 1 1
H H15 0.6158 -0.3916 0.8706 0.065 Uiso calc R 1 1
C C17 0.53001(16) -0.15897(18) 0.79985(7) 0.0486(5) Uani d . 1 1
H H17 0.4599 -0.1172 0.7890 0.058 Uiso calc R 1 1
C C15 0.73317(16) -0.27280(17) 0.83522(7) 0.0525(5) Uani d . 1 1
H H18 0.8020 -0.3128 0.8489 0.063 Uiso calc R 1 1

loop_
_atom_site_aniso_label
_atom_site_aniso_U_11
_atom_site_aniso_U_22
_atom_site_aniso_U_33
_atom_site_aniso_U_12
_atom_site_aniso_U_13
_atom_site_aniso_U_23
N1 0.0402(8) 0.0517(8) 0.0444(7) 0.0054(7) 0.0001(6) 0.0108(7)
N2 0.0446(8) 0.0480(8) 0.0397(7) 0.0038(7) 0.0002(7) 0.0052(7)
N3 0.0461(8) 0.0557(9) 0.0533(8) -0.0090(8) 0.0024(7) 0.0052(8)
O1 0.0406(7) 0.0751(8) 0.0603(7) 0.0044(7) -0.0062(6) 0.0105(7)
O2 0.0445(7) 0.0711(8) 0.0737(8) -0.0115(7) -0.0106(6) 0.0042(7)
C1 0.0365(9) 0.0458(9) 0.0486(10) 0.0007(8) 0.0019(8) -0.0083(8)
C2 0.0469(10) 0.0396(9) 0.0569(10) -0.0067(9) 0.0099(9) -0.0016(9)
C3 0.0494(10) 0.0368(9) 0.0414(9) 0.0028(8) 0.0086(8) -0.0026(8)
C4 0.0716(13) 0.0470(10) 0.0490(10) 0.0013(10) 0.0134(10) 0.0065(9)
C5 0.0886(14) 0.0533(11) 0.0415(10) 0.0139(11) 0.0013(10) 0.0065(9)
C6 0.0766(13) 0.0561(11) 0.0455(10) 0.0086(11) -0.0126(10) -0.0063(9)
C7 0.0564(11) 0.0456(10) 0.0518(10) 0.0003(9) -0.0067(9) -0.0038(9)
C8 0.0472(10) 0.0384(9) 0.0372(8) 0.0035(8) 0.0021(8) -0.0045(8)
C9 0.0426(10) 0.0385(9) 0.0434(9) -0.0058(8) 0.0038(8) -0.0025(8)
C10 0.0366(9) 0.0372(9) 0.0394(8) 0.0006(8) 0.0036(7) -0.0029(7)
C11 0.0389(9) 0.0458(10) 0.0412(9) 0.0008(8) 0.0014(8) -0.0041(8)
C12 0.0416(10) 0.0499(10) 0.0427(9) 0.0049(9) -0.0043(8) 0.0042(8)
C13 0.0376(9) 0.0444(9) 0.0344(8) 0.0011(8) -0.0011(7) -0.0007(8)
C14 0.0373(9) 0.0569(11) 0.0491(9) -0.0016(9) 0.0003(8) 0.0072(9)
C16 0.0593(12) 0.0473(10) 0.0552(11) -0.0049(10) -0.0015(9) 0.0075(9)
C17 0.0395(10) 0.0602(11) 0.0462(9) 0.0004(9) -0.0042(8) -0.0008(9)
C15 0.0427(10) 0.0543(11) 0.0606(11) 0.0043(9) -0.0052(9) 0.0130(9)

loop_
_atom_type_symbol
_atom_type_description
_atom_type_scat_dispersion_real
_atom_type_scat_dispersion_imag
_atom_type_scat_source
C C 0.0033 0.0016 'International Tables Vol C Tables 4.2.6.8 and 6.1.1.4'
H H 0.0000 0.0000 'International Tables Vol C Tables 4.2.6.8 and 6.1.1.4'
N N 0.0061 0.0033 'International Tables Vol C Tables 4.2.6.8 and 6.1.1.4'
O O 0.0106 0.0060 'International Tables Vol C Tables 4.2.6.8 and 6.1.1.4'
Sn Sn -0.6537 1.4246 'International Tables Vol C Tables 4.2.6.8 and 6.1.1.4'

loop_
_geom_angle_atom_site_label_1
_geom_angle_atom_site_label_2
_geom_angle_atom_site_label_3
_geom_angle
C11 N1 N2 120.11(13)
C11 N1 H1 119.9
N2 N1 H1 119.9
C12 N2 N1 115.43(14)
C17 N3 C16 116.59(15)
C1 O2 H2 109.5
C2 C1 O2 119.38(15)
C2 C1 C10 120.14(15)
O2 C1 C10 120.48(15)
C1 C2 C3 122.12(15)
C1 C2 H2A 118.9
C3 C2 H2A 118.9
C4 C3 C2 123.62(16)
C4 C3 C8 118.11(15)
C2 C3 C8 118.26(14)
C5 C4 C3 120.91(17)
C5 C4 H4 119.5
C3 C4 H4 119.5
C4 C5 C6 121.16(17)
C4 C5 H5 119.4
C6 C5 H5 119.4
C7 C6 C5 119.82(18)
C7 C6 H6 120.1
C5 C6 H6 120.1
C6 C7 C8 120.84(17)
C6 C7 H7 119.6
C8 C7 H7 119.6
C9 C8 C7 122.31(15)
C9 C8 C3 118.54(15)
C7 C8 C3 119.14(15)
C10 C9 C8 122.64(15)
C10 C9 H9 118.7
C8 C9 H9 118.7
C9 C10 C1 118.26(14)
C9 C10 C11 122.59(14)
C1 C10 C11 119.04(14)
O1 C11 N1 122.22(15)
O1 C11 C10 121.84(15)
N1 C11 C10 115.94(14)
N2 C12 C13 120.71(15)
N2 C12 H12 119.6
C13 C12 H12 119.6
C17 C13 C14 117.05(15)
C17 C13 C12 119.88(15)
C14 C13 C12 123.02(15)
C15 C14 C13 119.52(16)
C15 C14 H14 120.2
C13 C14 H14 120.2
N3 C16 C15 123.29(17)
N3 C16 H15 118.4
C15 C16 H15 118.4
N3 C17 C13 124.45(16)
N3 C17 H17 117.8
C13 C17 H17 117.8
C14 C15 C16 119.00(17)
C14 C15 H18 120.5
C16 C15 H18 120.5

loop_
_geom_bond_atom_site_label_1
_geom_bond_atom_site_label_2
_geom_bond_distance
N1 C11 1.349(2)
N1 N2 1.3814(17)
N1 H1 0.8600
N2 C12 1.268(2)
N3 C17 1.334(2)
N3 C16 1.336(2)
O1 C11 1.2395(19)
O2 C1 1.3586(19)
O2 H2 0.8200
C1 C2 1.358(2)
C1 C10 1.428(2)
C2 C3 1.411(2)
C2 H2A 0.9300
C3 C4 1.410(2)
C3 C8 1.418(2)
C4 C5 1.353(3)
C4 H4 0.9300
C5 C6 1.397(3)
C5 H5 0.9300
C6 C7 1.355(2)
C6 H6 0.9300
C7 C8 1.415(2)
C7 H7 0.9300
C8 C9 1.407(2)
C9 C10 1.370(2)
C9 H9 0.9300
C10 C11 1.483(2)
C12 C13 1.459(2)
C12 H12 0.9300
C13 C17 1.379(2)
C13 C14 1.385(2)
C14 C15 1.367(2)
C14 H14 0.9300
C16 C15 1.371(2)
C16 H15 0.9300
C17 H17 0.9300
C15 H18 0.9300

loop_
_geom_hbond_atom_site_label_D
_geom_hbond_atom_site_label_H
_geom_hbond_atom_site_label_A
_geom_hbond_site_symmetry_A
_geom_hbond_distance_DH
_geom_hbond_distance_HA
_geom_hbond_distance_DA
_geom_hbond_angle_DHA
O2 H2 O1 . 0.82 1.87 2.6015(18) 147
N1 H1 N3 3_656 0.86 2.12 2.956(2) 165

loop_
_geom_torsion_atom_site_label_1
_geom_torsion_atom_site_label_2
_geom_torsion_atom_site_label_3
_geom_torsion_atom_site_label_4
_geom_torsion
C11 N1 N2 C12 172.76(15)
O2 C1 C2 C3 178.39(15)
C10 C1 C2 C3 -1.8(2)
C1 C2 C3 C4 -178.81(16)
C1 C2 C3 C8 0.2(2)
C2 C3 C4 C5 178.62(17)
C8 C3 C4 C5 -0.4(2)
C3 C4 C5 C6 -0.5(3)
C4 C5 C6 C7 1.1(3)
C5 C6 C7 C8 -0.6(3)
C6 C7 C8 C9 -179.64(16)
C6 C7 C8 C3 -0.3(2)
C4 C3 C8 C9 -179.83(15)
C2 C3 C8 C9 1.1(2)
C4 C3 C8 C7 0.8(2)
C2 C3 C8 C7 -178.27(15)
C7 C8 C9 C10 178.50(16)
C3 C8 C9 C10 -0.9(2)
C8 C9 C10 C1 -0.7(2)
C8 C9 C10 C11 -176.86(15)
C2 C1 C10 C9 2.0(2)
O2 C1 C10 C9 -178.18(15)
C2 C1 C10 C11 178.32(15)
O2 C1 C10 C11 -1.9(2)
N2 N1 C11 O1 -9.7(2)
N2 N1 C11 C10 170.29(13)
C9 C10 C11 O1 156.80(16)
C1 C10 C11 O1 -19.4(2)
C9 C10 C11 N1 -23.2(2)
C1 C10 C11 N1 160.67(14)
N1 N2 C12 C13 176.15(13)
N2 C12 C13 C17 -170.56(16)
N2 C12 C13 C14 6.9(2)
C17 C13 C14 C15 1.8(2)
C12 C13 C14 C15 -175.73(15)
C17 N3 C16 C15 0.0(3)
C16 N3 C17 C13 2.9(2)
C14 C13 C17 N3 -3.8(2)
C12 C13 C17 N3 173.85(15)
C13 C14 C15 C16 0.7(3)
N3 C16 C15 C14 -1.7(3)

loop_
_cod_related_entry_id
_cod_related_entry_database
_cod_related_entry_code
1 ChemSpider 5279461
